data_4086116
loop_
_publ_author_name
'Aghazadeh Meshgi, Mohammad'
'Baumgartner, Judith'
'Marschner, Christoph'

_publ_section_title
;
 Oligosilanylsilatranes.
;
_journal_issue 15
_journal_name_full Organometallics
_journal_page_first 3721
_journal_page_last 3731
_journal_paper_doi 10.1021/acs.organomet.5b00404
_journal_volume 34
_journal_year 2015
_chemical_formula_sum 'C18 H45 N O3 Si5'
_chemical_formula_weight 464.00
_chemical_name_systematic
; 
 ? 
;
_space_group_IT_number 148
_symmetry_cell_setting trigonal
_symmetry_space_group_name_Hall '-R 3'
_symmetry_space_group_name_H-M 'R -3 :H'
_atom_sites_solution_hydrogens geom
_atom_sites_solution_primary direct
_atom_sites_solution_secondary difmap
_audit_creation_method SHELXL-97
_cell_angle_alpha 90.00
_cell_angle_beta 90.00
_cell_angle_gamma 120.00
_cell_formula_units_Z 18
_cell_length_a 35.146(6)
_cell_length_b 35.146(6)
_cell_length_c 11.619(2)
_cell_measurement_reflns_used 15513
_cell_measurement_temperature 100(2)
_cell_measurement_theta_max 52.509
_cell_measurement_theta_min 4.395
_cell_volume 12429(4)
_computing_cell_refinement 'Bruker SMART'
_computing_data_collection 'Bruker SMART'
_computing_data_reduction 'Bruker SAINT'
_computing_molecular_graphics 'Bruker SHELXTL'
_computing_publication_material 'Bruker SHELXTL'
_computing_structure_refinement 'SHELXL-97 (Sheldrick, 1997)'
_computing_structure_solution 'SHELXS-97 (Sheldrick, 1990)'
_diffrn_ambient_temperature 100(2)
_diffrn_measured_fraction_theta_full 1.000
_diffrn_measured_fraction_theta_max 1.000
_diffrn_measurement_device_type 'SMART APEX'
_diffrn_measurement_method '\w scans'
_diffrn_radiation_monochromator graphite
_diffrn_radiation_source 'fine-focus sealed tube'
_diffrn_radiation_type MoK\a
_diffrn_radiation_wavelength 0.71073
_diffrn_reflns_av_R_equivalents 0.0312
_diffrn_reflns_av_sigmaI/netI 0.0207
_diffrn_reflns_limit_h_max 43
_diffrn_reflns_limit_h_min -43
_diffrn_reflns_limit_k_max 43
_diffrn_reflns_limit_k_min -43
_diffrn_reflns_limit_l_max 14
_diffrn_reflns_limit_l_min -14
_diffrn_reflns_number 33094
_diffrn_reflns_theta_full 26.35
_diffrn_reflns_theta_max 26.35
_diffrn_reflns_theta_min 1.88
_exptl_absorpt_coefficient_mu 0.275
_exptl_absorpt_correction_T_max 0.9783
_exptl_absorpt_correction_T_min 0.9343
_exptl_absorpt_correction_type multi-scan
_exptl_absorpt_process_details SADABS
_exptl_crystal_colour colorless
_exptl_crystal_density_diffrn 1.116
_exptl_crystal_density_method 'not measured'
_exptl_crystal_description plates
_exptl_crystal_F_000 4572
_exptl_crystal_size_max 0.25
_exptl_crystal_size_mid 0.15
_exptl_crystal_size_min 0.08
_platon_squeeze_details
;
;
_refine_diff_density_max 1.229
_refine_diff_density_min -0.951
_refine_diff_density_rms 0.082
_refine_ls_extinction_method none
_refine_ls_goodness_of_fit_ref 1.022
_refine_ls_hydrogen_treatment constr
_refine_ls_matrix_type full
_refine_ls_number_parameters 346
_refine_ls_number_reflns 5643
_refine_ls_number_restraints 0
_refine_ls_restrained_S_all 1.022
_refine_ls_R_factor_all 0.0726
_refine_ls_R_factor_gt 0.0678
_refine_ls_shift/su_max 0.004
_refine_ls_shift/su_mean 0.000
_refine_ls_structure_factor_coef Fsqd
_refine_ls_weighting_details 'calc w=1/[\s^2^(Fo^2^)+(0.0789P)^2^+86.7539P] where P=(Fo^2^+2Fc^2^)/3'
_refine_ls_weighting_scheme calc
_refine_ls_wR_factor_gt 0.1673
_refine_ls_wR_factor_ref 0.1712
_reflns_number_gt 5158
_reflns_number_total 5643
_reflns_threshold_expression >2sigma(I)
_cod_data_source_file om5b00404_si_002.cif
_cod_data_source_block 5_1134j
_cod_depositor_comments 'Adding full bibliography for 4086115--4086125.cif.'
_cod_original_sg_symbol_H-M R-3
_cod_database_code 4086116

loop_
_symmetry_equiv_pos_as_xyz
'x, y, z'
'-y, x-y, z'
'-x+y, -x, z'
'x+2/3, y+1/3, z+1/3'
'-y+2/3, x-y+1/3, z+1/3'
'-x+y+2/3, -x+1/3, z+1/3'
'x+1/3, y+2/3, z+2/3'
'-y+1/3, x-y+2/3, z+2/3'
'-x+y+1/3, -x+2/3, z+2/3'
'-x, -y, -z'
'y, -x+y, -z'
'x-y, x, -z'
'-x+2/3, -y+1/3, -z+1/3'
'y+2/3, -x+y+1/3, -z+1/3'
'x-y+2/3, x+1/3, -z+1/3'
'-x+1/3, -y+2/3, -z+2/3'
'y+1/3, -x+y+2/3, -z+2/3'
'x-y+1/3, x+2/3, -z+2/3'

loop_
_atom_site_label
_atom_site_type_symbol
_atom_site_fract_x
_atom_site_fract_y
_atom_site_fract_z
_atom_site_U_iso_or_equiv
_atom_site_adp_type
_atom_site_occupancy
_atom_site_symmetry_multiplicity
_atom_site_calc_flag
_atom_site_refinement_flags
_atom_site_disorder_assembly
_atom_site_disorder_group
Si5 Si 0.88131(8) 0.03655(11) 0.33177(14) 0.0208(5) Uani 0.507(5) 1 d P A 1
C13 C 0.92939(19) 0.0942(2) 0.3390(5) 0.0321(14) Uani 0.507(5) 1 d P A 1
H13A H 0.9230 0.1114 0.3940 0.048 Uiso 0.507(5) 1 calc PR A 1
H13B H 0.9346 0.1078 0.2627 0.048 Uiso 0.507(5) 1 calc PR A 1
H13C H 0.9556 0.0934 0.3640 0.048 Uiso 0.507(5) 1 calc PR A 1
C14 C 0.8700(3) 0.0130(3) 0.4824(6) 0.0335(16) Uani 0.507(5) 1 d P A 1
H14A H 0.8453 -0.0172 0.4806 0.050 Uiso 0.507(5) 1 calc PR A 1
H14B H 0.8628 0.0309 0.5325 0.050 Uiso 0.507(5) 1 calc PR A 1
H14C H 0.8962 0.0131 0.5121 0.050 Uiso 0.507(5) 1 calc PR A 1
C16 C 0.8986(2) 0.0036(2) 0.2368(5) 0.0284(14) Uani 0.507(5) 1 d P A 1
C17 C 0.9348(3) -0.0015(3) 0.2996(8) 0.0432(18) Uani 0.507(5) 1 d P A 1
H17A H 0.9473 -0.0140 0.2464 0.065 Uiso 0.507(5) 1 calc PR A 1
H17B H 0.9219 -0.0211 0.3658 0.065 Uiso 0.507(5) 1 calc PR A 1
H17C H 0.9580 0.0273 0.3261 0.065 Uiso 0.507(5) 1 calc PR A 1
C18 C 0.9171(4) 0.0267(3) 0.1215(11) 0.037(2) Uani 0.507(5) 1 d P A 1
H18A H 0.9433 0.0554 0.1353 0.056 Uiso 0.507(5) 1 calc PR A 1
H18B H 0.8949 0.0308 0.0816 0.056 Uiso 0.507(5) 1 calc PR A 1
H18C H 0.9251 0.0087 0.0740 0.056 Uiso 0.507(5) 1 calc PR A 1
C19 C 0.8596(2) -0.0429(2) 0.2135(6) 0.0365(15) Uani 0.507(5) 1 d P A 1
H19A H 0.8360 -0.0406 0.1749 0.055 Uiso 0.507(5) 1 calc PR A 1
H19B H 0.8487 -0.0586 0.2866 0.055 Uiso 0.507(5) 1 calc PR A 1
H19C H 0.8694 -0.0590 0.1641 0.055 Uiso 0.507(5) 1 calc PR A 1
Si6 Si 0.86801(8) 0.01358(11) 0.32906(14) 0.0201(5) Uani 0.493(5) 1 d P A 2
C25 C 0.8868(3) 0.0360(3) 0.4788(6) 0.0314(15) Uani 0.493(5) 1 d P A 2
H25A H 0.8611 0.0279 0.5276 0.047 Uiso 0.493(5) 1 calc PR A 2
H25B H 0.9050 0.0680 0.4754 0.047 Uiso 0.493(5) 1 calc PR A 2
H25C H 0.9040 0.0236 0.5111 0.047 Uiso 0.493(5) 1 calc PR A 2
C20 C 0.9185(2) 0.0334(2) 0.2327(6) 0.0286(14) Uani 0.493(5) 1 d P A 2
C21 C 0.9394(2) 0.0825(2) 0.2075(7) 0.0420(18) Uani 0.493(5) 1 d P A 2
H21A H 0.9649 0.0917 0.1570 0.063 Uiso 0.493(5) 1 calc PR A 2
H21B H 0.9489 0.0990 0.2798 0.063 Uiso 0.493(5) 1 calc PR A 2
H21C H 0.9179 0.0882 0.1695 0.063 Uiso 0.493(5) 1 calc PR A 2
C22 C 0.9529(3) 0.0257(3) 0.2956(8) 0.0421(19) Uani 0.493(5) 1 d P A 2
H22A H 0.9395 -0.0053 0.3174 0.063 Uiso 0.493(5) 1 calc PR A 2
H22B H 0.9631 0.0441 0.3649 0.063 Uiso 0.493(5) 1 calc PR A 2
H22C H 0.9779 0.0335 0.2444 0.063 Uiso 0.493(5) 1 calc PR A 2
C23 C 0.8406(2) -0.04819(18) 0.3352(6) 0.0299(14) Uani 0.493(5) 1 d P A 2
H23A H 0.8621 -0.0567 0.3583 0.045 Uiso 0.493(5) 1 calc PR A 2
H23B H 0.8288 -0.0605 0.2592 0.045 Uiso 0.493(5) 1 calc PR A 2
H23C H 0.8166 -0.0595 0.3915 0.045 Uiso 0.493(5) 1 calc PR A 2
C24 C 0.9062(4) 0.0073(4) 0.1215(12) 0.044(3) Uani 0.493(5) 1 d P A 2
H24A H 0.8854 0.0127 0.0784 0.065 Uiso 0.493(5) 1 calc PR A 2
H24B H 0.8926 -0.0241 0.1390 0.065 Uiso 0.493(5) 1 calc PR A 2
H24C H 0.9327 0.0165 0.0751 0.065 Uiso 0.493(5) 1 calc PR A 2
Si1 Si 0.81766(2) 0.03663(2) 0.26990(6) 0.01986(19) Uani 1 1 d . . .
Si2 Si 0.80775(2) 0.03725(3) 0.07035(6) 0.0213(2) Uani 1 1 d . A .
Si3 Si 0.75118(3) -0.01872(3) 0.34595(7) 0.0256(2) Uani 1 1 d . A .
C7 C 0.7497(2) -0.07349(19) 0.3294(7) 0.037(2) Uani 0.502(11) 1 d P A 3
H7A H 0.7217 -0.0972 0.3590 0.055 Uiso 0.502(11) 1 calc PR A 3
H7B H 0.7740 -0.0726 0.3729 0.055 Uiso 0.502(11) 1 calc PR A 3
H7C H 0.7526 -0.0787 0.2479 0.055 Uiso 0.502(11) 1 calc PR A 3
C77 C 0.7261(2) -0.0730(2) 0.2688(6) 0.038(2) Uani 0.498(11) 1 d P A 4
H77A H 0.6978 -0.0935 0.3043 0.056 Uiso 0.498(11) 1 calc PR A 4
H77B H 0.7459 -0.0851 0.2743 0.056 Uiso 0.498(11) 1 calc PR A 4
H77C H 0.7215 -0.0688 0.1877 0.056 Uiso 0.498(11) 1 calc PR A 4
Si4 Si 0.82727(3) 0.10285(3) 0.34480(7) 0.0310(2) Uani 1 1 d . A .
C12 C 0.8677(2) 0.15371(19) 0.2662(6) 0.0322(19) Uani 0.492(10) 1 d P A 5
H12A H 0.8615 0.1497 0.1835 0.048 Uiso 0.492(10) 1 calc PR A 5
H12B H 0.8975 0.1593 0.2806 0.048 Uiso 0.492(10) 1 calc PR A 5
H12C H 0.8651 0.1787 0.2935 0.048 Uiso 0.492(10) 1 calc PR A 5
C26 C 0.8886(2) 0.1461(2) 0.3216(6) 0.039(2) Uani 0.508(10) 1 d P A 6
H26A H 0.8955 0.1484 0.2393 0.058 Uiso 0.508(10) 1 calc PR A 6
H26B H 0.9070 0.1370 0.3633 0.058 Uiso 0.508(10) 1 calc PR A 6
H26C H 0.8943 0.1747 0.3505 0.058 Uiso 0.508(10) 1 calc PR A 6
O1 O 0.79914(8) -0.01248(7) 0.03804(17) 0.0349(5) Uani 1 1 d . . .
O2 O 0.85576(7) 0.08018(7) 0.03414(17) 0.0310(5) Uani 1 1 d . . .
O3 O 0.76446(9) 0.04388(11) 0.0709(2) 0.0529(8) Uani 1 1 d . . .
N1 N 0.79707(9) 0.03754(8) -0.1234(2) 0.0306(6) Uani 1 1 d . . .
C1 C 0.7885(2) -0.00526(16) -0.1609(4) 0.087(2) Uani 1 1 d . A .
H1A H 0.7586 -0.0215 -0.1943 0.105 Uiso 1 1 calc R . .
H1B H 0.8097 -0.0016 -0.2220 0.105 Uiso 1 1 calc R . .
C2 C 0.7917(2) -0.02980(13) -0.0713(3) 0.0810(19) Uani 1 1 d . A .
H2A H 0.7642 -0.0585 -0.0696 0.097 Uiso 1 1 calc R . .
H2B H 0.8158 -0.0356 -0.0902 0.097 Uiso 1 1 calc R . .
C3 C 0.83901(15) 0.07157(17) -0.1659(3) 0.0745(17) Uani 1 1 d . A .
H3A H 0.8536 0.0579 -0.2081 0.089 Uiso 1 1 calc R . .
H3B H 0.8342 0.0904 -0.2206 0.089 Uiso 1 1 calc R . .
C4 C 0.86672(15) 0.09791(15) -0.0757(3) 0.0643(14) Uani 1 1 d . A .
H4A H 0.8970 0.1045 -0.0927 0.077 Uiso 1 1 calc R . .
H4B H 0.8669 0.1262 -0.0758 0.077 Uiso 1 1 calc R . .
C5 C 0.76076(19) 0.0443(3) -0.1336(4) 0.089(2) Uani 1 1 d . A .
H5A H 0.7380 0.0207 -0.1818 0.107 Uiso 1 1 calc R . .
H5B H 0.7703 0.0726 -0.1734 0.107 Uiso 1 1 calc R . .
C6 C 0.74187(19) 0.0449(3) -0.0245(4) 0.102(3) Uani 1 1 d . A .
H6A H 0.7394 0.0717 -0.0206 0.122 Uiso 1 1 calc R . .
H6B H 0.7117 0.0193 -0.0211 0.122 Uiso 1 1 calc R . .
C8 C 0.70540(14) -0.0117(3) 0.2982(7) 0.173(5) Uani 1 1 d . . .
H8A H 0.6775 -0.0381 0.3173 0.259 Uiso 1 1 calc R A .
H8B H 0.7073 -0.0070 0.2148 0.259 Uiso 1 1 calc R . .
H8C H 0.7069 0.0138 0.3371 0.259 Uiso 1 1 calc R . .
C9 C 0.75067(16) -0.0195(2) 0.5048(3) 0.103(3) Uani 1 1 d . . .
H9A H 0.7503 0.0066 0.5336 0.154 Uiso 1 1 calc R A .
H9B H 0.7770 -0.0194 0.5331 0.154 Uiso 1 1 calc R . .
H9C H 0.7244 -0.0460 0.5319 0.154 Uiso 1 1 calc R . .
C10 C 0.7808(3) 0.1099(2) 0.3005(7) 0.155(4) Uani 1 1 d . . .
H10A H 0.7539 0.0875 0.3380 0.233 Uiso 1 1 calc R A .
H10B H 0.7773 0.1067 0.2168 0.233 Uiso 1 1 calc R . .
H10C H 0.7866 0.1392 0.3231 0.233 Uiso 1 1 calc R . .
C11 C 0.8283(2) 0.10472(18) 0.5045(3) 0.0743(16) Uani 1 1 d . . .
H11A H 0.8326 0.1331 0.5304 0.111 Uiso 1 1 calc R A .
H11B H 0.8525 0.1010 0.5328 0.111 Uiso 1 1 calc R . .
H11C H 0.8004 0.0811 0.5347 0.111 Uiso 1 1 calc R . .

loop_
_atom_site_aniso_label
_atom_site_aniso_U_11
_atom_site_aniso_U_22
_atom_site_aniso_U_33
_atom_site_aniso_U_23
_atom_site_aniso_U_13
_atom_site_aniso_U_12
Si5 0.0206(9) 0.0199(14) 0.0205(8) 0.0022(7) -0.0030(6) 0.0091(10)
C13 0.025(3) 0.031(3) 0.034(3) 0.001(2) -0.005(2) 0.009(2)
C14 0.035(4) 0.036(4) 0.026(3) 0.005(3) -0.005(3) 0.016(3)
C16 0.024(3) 0.031(4) 0.035(3) 0.003(3) 0.002(2) 0.017(3)
C17 0.032(4) 0.046(5) 0.063(5) 0.004(4) -0.002(3) 0.028(4)
C18 0.043(7) 0.041(5) 0.037(4) 0.012(5) 0.013(4) 0.029(5)
C19 0.034(3) 0.033(3) 0.046(4) -0.006(3) 0.000(3) 0.019(3)
Si6 0.0209(9) 0.0175(13) 0.0210(8) 0.0004(7) -0.0046(6) 0.0090(10)
C25 0.031(4) 0.033(4) 0.027(3) -0.001(3) -0.011(3) 0.013(3)
C20 0.022(3) 0.030(4) 0.038(4) 0.003(3) 0.000(2) 0.016(3)
C21 0.026(3) 0.039(4) 0.060(5) 0.014(3) 0.013(3) 0.015(3)
C22 0.032(4) 0.047(5) 0.060(5) -0.006(4) -0.008(3) 0.029(4)
C23 0.033(3) 0.019(3) 0.037(3) 0.000(2) -0.008(3) 0.013(2)
C24 0.031(5) 0.053(7) 0.045(5) -0.001(7) 0.005(4) 0.020(6)
Si1 0.0196(4) 0.0268(4) 0.0138(4) 0.0018(3) 0.0004(3) 0.0121(3)
Si2 0.0213(4) 0.0293(4) 0.0148(4) 0.0026(3) -0.0005(3) 0.0138(3)
Si3 0.0286(4) 0.0229(4) 0.0217(4) 0.0040(3) 0.0054(3) 0.0101(3)
C7 0.034(4) 0.019(3) 0.051(5) 0.006(3) 0.016(3) 0.009(3)
C77 0.027(4) 0.028(3) 0.042(4) -0.003(3) -0.006(3) 0.002(3)
Si4 0.0366(5) 0.0223(4) 0.0231(4) -0.0022(3) -0.0021(3) 0.0065(3)
C12 0.031(3) 0.018(3) 0.043(4) 0.006(2) 0.002(3) 0.009(2)
C26 0.042(4) 0.026(3) 0.039(4) 0.000(3) 0.002(3) 0.009(3)
O1 0.0492(13) 0.0269(11) 0.0200(10) 0.0010(8) -0.0095(9) 0.0126(10)
O2 0.0348(11) 0.0280(10) 0.0168(10) 0.0038(8) -0.0017(8) 0.0057(9)
O3 0.0518(15) 0.113(2) 0.0254(12) 0.0005(13) -0.0029(10) 0.0645(17)
N1 0.0349(14) 0.0326(13) 0.0203(12) 0.0031(10) -0.0037(10) 0.0140(11)
C1 0.184(6) 0.064(3) 0.0254(19) -0.0123(19) -0.029(3) 0.070(4)
C2 0.179(6) 0.036(2) 0.0241(18) -0.0081(15) -0.024(3) 0.051(3)
C3 0.057(3) 0.088(3) 0.0226(18) 0.017(2) -0.0038(17) -0.006(2)
C4 0.061(3) 0.058(2) 0.0189(16) 0.0068(16) 0.0048(16) -0.011(2)
C5 0.098(4) 0.195(7) 0.031(2) 0.005(3) -0.012(2) 0.115(5)
C6 0.089(4) 0.240(8) 0.037(2) 0.010(3) -0.011(2) 0.128(5)
C8 0.018(2) 0.213(8) 0.239(9) 0.192(8) 0.015(3) 0.022(3)
C9 0.044(2) 0.162(6) 0.024(2) 0.013(3) 0.0124(18) -0.007(3)
C10 0.255(9) 0.136(6) 0.180(7) -0.125(5) -0.177(7) 0.177(7)
C11 0.147(5) 0.104(4) 0.0263(19) -0.015(2) -0.008(2) 0.103(4)

loop_
_atom_type_symbol
_atom_type_description
_atom_type_scat_dispersion_real
_atom_type_scat_dispersion_imag
_atom_type_scat_source
C C 0.0033 0.0016 'International Tables Vol C Tables 4.2.6.8 and 6.1.1.4'
H H 0.0000 0.0000 'International Tables Vol C Tables 4.2.6.8 and 6.1.1.4'
N N 0.0061 0.0033 'International Tables Vol C Tables 4.2.6.8 and 6.1.1.4'
O O 0.0106 0.0060 'International Tables Vol C Tables 4.2.6.8 and 6.1.1.4'
Si Si 0.0817 0.0704 'International Tables Vol C Tables 4.2.6.8 and 6.1.1.4'

loop_
_geom_angle_atom_site_label_1
_geom_angle_atom_site_label_2
_geom_angle_atom_site_label_3
_geom_angle
C13 Si5 C14 108.0(4)
C13 Si5 C16 107.0(3)
C14 Si5 C16 109.3(4)
C13 Si5 Si1 110.8(2)
C14 Si5 Si1 107.0(3)
C16 Si5 Si1 114.6(2)
C18 C16 C19 108.9(6)
C18 C16 C17 108.5(7)
C19 C16 C17 107.7(6)
C18 C16 Si5 111.4(6)
C19 C16 Si5 111.1(4)
C17 C16 Si5 109.2(5)
C23 Si6 C25 108.4(4)
C23 Si6 C20 106.8(3)
C25 Si6 C20 108.7(4)
C23 Si6 Si1 111.3(2)
C25 Si6 Si1 106.7(2)
C20 Si6 Si1 114.8(2)
C24 C20 C21 110.4(7)
C24 C20 C22 108.0(7)
C21 C20 C22 108.1(6)
C24 C20 Si6 110.3(6)
C21 C20 Si6 111.0(4)
C22 C20 Si6 108.9(5)
Si3 Si1 Si4 105.85(4)
Si3 Si1 Si2 106.84(4)
Si4 Si1 Si2 107.81(4)
Si3 Si1 Si5 116.02(8)
Si4 Si1 Si5 102.87(8)
Si2 Si1 Si5 116.60(5)
Si3 Si1 Si6 102.17(8)
Si4 Si1 Si6 117.82(8)
Si2 Si1 Si6 115.24(5)
Si5 Si1 Si6 17.04(4)
O3 Si2 O2 117.55(15)
O3 Si2 O1 116.97(15)
O2 Si2 O1 117.83(12)
O3 Si2 N1 80.66(11)
O2 Si2 N1 80.83(10)
O1 Si2 N1 80.68(10)
O3 Si2 Si1 98.57(9)
O2 Si2 Si1 99.83(8)
O1 Si2 Si1 99.41(8)
N1 Si2 Si1 179.17(8)
C8 Si3 C9 107.6(4)
C8 Si3 C77 89.7(4)
C9 Si3 C77 117.8(3)
C8 Si3 C7 121.5(4)
C9 Si3 C7 95.2(3)
C77 Si3 C7 33.6(3)
C8 Si3 Si1 110.66(16)
C9 Si3 Si1 112.81(15)
C77 Si3 Si1 115.5(2)
C7 Si3 Si1 108.21(19)
C10 Si4 C11 106.1(3)
C10 Si4 C12 92.0(4)
C11 Si4 C12 117.5(3)
C10 Si4 C26 124.6(4)
C11 Si4 C26 96.7(3)
C12 Si4 C26 33.7(3)
C10 Si4 Si1 109.39(15)
C11 Si4 Si1 113.35(15)
C12 Si4 Si1 115.5(2)
C26 Si4 Si1 106.2(2)
C2 O1 Si2 124.7(2)
C4 O2 Si2 124.7(2)
C6 O3 Si2 125.9(3)
C5 N1 C3 117.7(4)
C5 N1 C1 114.4(4)
C3 N1 C1 110.7(4)
C5 N1 Si2 104.4(2)
C3 N1 Si2 103.8(2)
C1 N1 Si2 104.0(2)
C2 C1 N1 112.3(3)
O1 C2 C1 118.2(3)
C4 C3 N1 111.8(3)
O2 C4 C3 116.2(3)
N1 C5 C6 113.0(3)
O3 C6 C5 115.7(4)

loop_
_geom_bond_atom_site_label_1
_geom_bond_atom_site_label_2
_geom_bond_distance
Si5 C13 1.883(7)
Si5 C14 1.891(7)
Si5 C16 1.905(7)
Si5 Si1 2.3510(18)
C16 C18 1.532(13)
C16 C19 1.545(9)
C16 C17 1.552(9)
Si6 C23 1.885(7)
Si6 C25 1.887(7)
Si6 C20 1.911(7)
Si6 Si1 2.3861(19)
C20 C24 1.517(15)
C20 C21 1.529(10)
C20 C22 1.547(9)
Si1 Si3 2.3407(11)
Si1 Si4 2.3456(12)
Si1 Si2 2.3462(11)
Si2 O3 1.651(2)
Si2 O2 1.660(2)
Si2 O1 1.661(2)
Si2 N1 2.283(3)
Si3 C8 1.831(5)
Si3 C9 1.845(4)
Si3 C77 1.881(7)
Si3 C7 1.909(6)
Si4 C10 1.842(5)
Si4 C11 1.856(4)
Si4 C12 1.873(6)
Si4 C26 1.936(7)
O1 C2 1.376(4)
O2 C4 1.388(4)
O3 C6 1.374(4)
N1 C5 1.415(5)
N1 C3 1.444(5)
N1 C1 1.446(5)
C1 C2 1.393(5)
C3 C4 1.415(5)
C5 C6 1.436(6)

loop_
_geom_torsion_atom_site_label_1
_geom_torsion_atom_site_label_2
_geom_torsion_atom_site_label_3
_geom_torsion_atom_site_label_4
_geom_torsion
C13 Si5 C16 C18 -51.7(7)
C14 Si5 C16 C18 -168.4(6)
Si1 Si5 C16 C18 71.5(7)
C13 Si5 C16 C19 -173.3(4)
C14 Si5 C16 C19 70.0(5)
Si1 Si5 C16 C19 -50.1(5)
C13 Si5 C16 C17 68.1(5)
C14 Si5 C16 C17 -48.6(6)
Si1 Si5 C16 C17 -168.7(4)
C23 Si6 C20 C24 48.9(7)
C25 Si6 C20 C24 165.7(6)
Si1 Si6 C20 C24 -74.9(7)
C23 Si6 C20 C21 171.6(5)
C25 Si6 C20 C21 -71.6(6)
Si1 Si6 C20 C21 47.8(5)
C23 Si6 C20 C22 -69.5(5)
C25 Si6 C20 C22 47.3(6)
Si1 Si6 C20 C22 166.7(4)
C13 Si5 Si1 Si3 -147.4(2)
C14 Si5 Si1 Si3 -29.9(3)
C16 Si5 Si1 Si3 91.4(3)
C13 Si5 Si1 Si4 -32.3(2)
C14 Si5 Si1 Si4 85.1(3)
C16 Si5 Si1 Si4 -153.5(3)
C13 Si5 Si1 Si2 85.4(2)
C14 Si5 Si1 Si2 -157.1(3)
C16 Si5 Si1 Si2 -35.8(3)
C13 Si5 Si1 Si6 175.0(3)
C14 Si5 Si1 Si6 -67.5(4)
C16 Si5 Si1 Si6 53.8(3)
C23 Si6 Si1 Si3 32.2(2)
C25 Si6 Si1 Si3 -85.9(3)
C20 Si6 Si1 Si3 153.6(3)
C23 Si6 Si1 Si4 147.6(2)
C25 Si6 Si1 Si4 29.5(3)
C20 Si6 Si1 Si4 -91.0(3)
C23 Si6 Si1 Si2 -83.2(2)
C25 Si6 Si1 Si2 158.7(3)
C20 Si6 Si1 Si2 38.2(3)
C23 Si6 Si1 Si5 178.1(3)
C25 Si6 Si1 Si5 60.0(4)
C20 Si6 Si1 Si5 -60.5(3)
Si3 Si1 Si2 O3 55.58(13)
Si4 Si1 Si2 O3 -57.81(13)
Si5 Si1 Si2 O3 -172.80(16)
Si6 Si1 Si2 O3 168.30(15)
Si3 Si1 Si2 O2 175.64(9)
Si4 Si1 Si2 O2 62.25(9)
Si5 Si1 Si2 O2 -52.74(13)
Si6 Si1 Si2 O2 -71.64(13)
Si3 Si1 Si2 O1 -63.76(10)
Si4 Si1 Si2 O1 -177.15(9)
Si5 Si1 Si2 O1 67.86(13)
Si6 Si1 Si2 O1 48.96(13)
Si3 Si1 Si2 N1 32(5)
Si4 Si1 Si2 N1 -81(5)
Si5 Si1 Si2 N1 164(36)
Si6 Si1 Si2 N1 145(5)
Si4 Si1 Si3 C8 62.4(4)
Si2 Si1 Si3 C8 -52.4(4)
Si5 Si1 Si3 C8 175.7(4)
Si6 Si1 Si3 C8 -173.8(4)
Si4 Si1 Si3 C9 -58.2(3)
Si2 Si1 Si3 C9 -172.9(3)
Si5 Si1 Si3 C9 55.2(3)
Si6 Si1 Si3 C9 65.7(3)
Si4 Si1 Si3 C77 162.3(3)
Si2 Si1 Si3 C77 47.6(3)
Si5 Si1 Si3 C77 -84.3(3)
Si6 Si1 Si3 C77 -73.8(3)
Si4 Si1 Si3 C7 -162.2(3)
Si2 Si1 Si3 C7 83.0(3)
Si5 Si1 Si3 C7 -48.9(3)
Si6 Si1 Si3 C7 -38.4(3)
Si3 Si1 Si4 C10 -59.8(4)
Si2 Si1 Si4 C10 54.3(4)
Si5 Si1 Si4 C10 178.0(4)
Si6 Si1 Si4 C10 -173.2(4)
Si3 Si1 Si4 C11 58.4(2)
Si2 Si1 Si4 C11 172.5(2)
Si5 Si1 Si4 C11 -63.7(2)
Si6 Si1 Si4 C11 -55.0(2)
Si3 Si1 Si4 C12 -161.9(2)
Si2 Si1 Si4 C12 -47.8(2)
Si5 Si1 Si4 C12 75.9(2)
Si6 Si1 Si4 C12 84.7(3)
Si3 Si1 Si4 C26 163.4(2)
Si2 Si1 Si4 C26 -82.6(2)
Si5 Si1 Si4 C26 41.2(2)
Si6 Si1 Si4 C26 49.9(2)
O3 Si2 O1 C2 76.1(4)
O2 Si2 O1 C2 -72.7(4)
N1 Si2 O1 C2 1.7(4)
Si1 Si2 O1 C2 -179.2(4)
O3 Si2 O2 C4 -69.5(4)
O1 Si2 O2 C4 79.1(4)
N1 Si2 O2 C4 4.8(3)
Si1 Si2 O2 C4 -174.7(3)
O2 Si2 O3 C6 77.0(5)
O1 Si2 O3 C6 -71.9(5)
N1 Si2 O3 C6 2.6(5)
Si1 Si2 O3 C6 -177.1(5)
O3 Si2 N1 C5 1.5(4)
O2 Si2 N1 C5 -118.6(4)
O1 Si2 N1 C5 121.0(4)
Si1 Si2 N1 C5 25(6)
O3 Si2 N1 C3 125.4(3)
O2 Si2 N1 C3 5.3(3)
O1 Si2 N1 C3 -115.1(3)
Si1 Si2 N1 C3 149(5)
O3 Si2 N1 C1 -118.7(4)
O2 Si2 N1 C1 121.2(3)
O1 Si2 N1 C1 0.8(3)
Si1 Si2 N1 C1 -96(5)
C5 N1 C1 C2 -116.1(6)
C3 N1 C1 C2 108.1(6)
Si2 N1 C1 C2 -2.9(6)
Si2 O1 C2 C1 -4.2(8)
N1 C1 C2 O1 4.5(9)
C5 N1 C3 C4 101.4(5)
C1 N1 C3 C4 -124.3(5)
Si2 N1 C3 C4 -13.3(6)
Si2 O2 C4 C3 -15.0(7)
N1 C3 C4 O2 18.4(8)
C3 N1 C5 C6 -119.1(6)
C1 N1 C5 C6 108.2(6)
Si2 N1 C5 C6 -4.7(7)
Si2 O3 C6 C5 -6.3(9)
N1 C5 C6 O3 7.0(10)

loop_
_platon_squeeze_void_nr
_platon_squeeze_void_average_x
_platon_squeeze_void_average_y
_platon_squeeze_void_average_z
_platon_squeeze_void_volume
_platon_squeeze_void_count_electrons
_platon_squeeze_void_content
1 0.000 0.000 0.000 31 1 ' '
2 0.000 0.000 0.500 17 0 ' '
3 0.333 0.667 0.667 31 1 ' '
4 0.333 0.667 0.167 18 0 ' '
5 0.667 0.333 0.333 31 1 ' '
6 0.667 0.333 0.833 18 0 ' '
